data_4060506
loop_
_publ_author_name
'Jimenez, M. V.'
'Sola, E.'
'Lahoz, F. J.'
'Oro, L. A.'

_publ_section_title
;
Reactions of Diamidonaphthalene-Bridged Diiridium Tetrahydride with Alkynes: 
Hydrogenation, Vinylidene Formation, and Catalytic C-C Coupling
;
_journal_issue 11
_journal_name_full Organometallics
_journal_page_first 2722
_journal_page_last 2729
_journal_paper_doi 10.1021/om050044m
_journal_volume 24
_journal_year 2005
_chemical_formula_moiety 'C29 H54 Ir2 N2 O P2'
_chemical_formula_sum 'C29 H54 Ir2 N2 O P2'
_chemical_formula_weight 893.08
_space_group_IT_number 14
_symmetry_cell_setting monoclinic
_symmetry_space_group_name_Hall '-P 2yn'
_symmetry_space_group_name_H-M 'P 1 21/n 1'
_cell_angle_alpha 90.00
_cell_angle_beta 100.095(2)
_cell_angle_gamma 90.00
_cell_formula_units_Z 4
_cell_length_a 8.0028(7)
_cell_length_b 18.7066(17)
_cell_length_c 21.5672(19)
_cell_measurement_temperature 100(2)
_cell_volume 3178.7(5)
_diffrn_ambient_temperature 100(2)
_exptl_crystal_density_diffrn 1.866
_cod_original_sg_symbol_H-M 'P 21/n'
_cod_database_code 4060506

loop_
_symmetry_equiv_pos_as_xyz
'x, y, z'
'-x+1/2, y+1/2, -z+1/2'
'-x, -y, -z'
'x-1/2, -y-1/2, z-1/2'

loop_
_atom_site_label
_atom_site_type_symbol
_atom_site_fract_x
_atom_site_fract_y
_atom_site_fract_z
_atom_site_U_iso_or_equiv
_atom_site_adp_type
_atom_site_occupancy
_atom_site_symmetry_multiplicity
_atom_site_calc_flag
_atom_site_refinement_flags
_atom_site_disorder_assembly
_atom_site_disorder_group
Ir1 Ir 0.75843(5) 0.200881(19) 0.207836(18) 0.01801(10) Uani 1 1 d D . .
Ir2 Ir 0.92200(5) 0.123270(19) 0.307776(17) 0.01798(10) Uani 1 1 d D . .
H1 H 0.660(19) 0.277(5) 0.189(7) 0.12(6) Uiso 1 1 d D . .
H11 H 0.556(4) 0.198(6) 0.185(5) 0.06(4) Uiso 1 1 d D . .
H2 H 1.080(11) 0.074(6) 0.295(6) 0.08(5) Uiso 1 1 d D . .
H3 H 0.791(11) 0.1065(16) 0.231(2) 0.04(3) Uiso 1 1 d D . .
P1 P 0.7745(3) 0.17943(13) 0.10761(12) 0.0193(5) Uani 1 1 d . . .
P2 P 0.7817(3) 0.02721(13) 0.34127(12) 0.0203(5) Uani 1 1 d . . .
N1 N 0.7430(10) 0.2100(4) 0.3056(4) 0.0196(17) Uani 1 1 d . . .
H1N H 0.6388 0.1941 0.3138 0.018(9) Uiso 1 1 calc R . .
N2 N 1.0202(10) 0.2087(4) 0.2606(4) 0.0223(18) Uani 1 1 d . . .
H2N H 1.1005 0.1935 0.2370 0.018(9) Uiso 1 1 calc R . .
C1 C 0.7934(12) 0.2750(5) 0.3374(4) 0.020(2) Uani 1 1 d . . .
C2 C 0.6952(13) 0.3093(5) 0.3736(4) 0.023(2) Uani 1 1 d . . .
H2A H 0.5909 0.2881 0.3790 0.018(9) Uiso 1 1 calc R . .
C3 C 0.7419(14) 0.3740(6) 0.4029(5) 0.029(2) Uani 1 1 d . . .
H3A H 0.6668 0.3976 0.4257 0.018(9) Uiso 1 1 calc R . .
C4 C 0.8934(13) 0.4038(5) 0.3992(5) 0.025(2) Uani 1 1 d . . .
H4 H 0.9250 0.4475 0.4203 0.018(9) Uiso 1 1 calc R . .
C5 C 1.1674(13) 0.3989(5) 0.3613(5) 0.026(2) Uani 1 1 d . . .
H5 H 1.2013 0.4421 0.3830 0.018(9) Uiso 1 1 calc R . .
C6 C 1.2772(13) 0.3664(5) 0.3286(5) 0.025(2) Uani 1 1 d . . .
H6 H 1.3852 0.3869 0.3274 0.018(9) Uiso 1 1 calc R . .
C7 C 1.2291(13) 0.3023(5) 0.2966(5) 0.024(2) Uani 1 1 d . . .
H7 H 1.3076 0.2793 0.2749 0.018(9) Uiso 1 1 calc R . .
C8 C 1.0707(12) 0.2711(5) 0.2956(5) 0.023(2) Uani 1 1 d . . .
C9 C 0.9579(13) 0.3045(5) 0.3325(4) 0.020(2) Uani 1 1 d . . .
C10 C 1.0051(13) 0.3707(5) 0.3643(5) 0.026(2) Uani 1 1 d . . .
C11 C 0.9000(13) 0.2455(5) 0.0706(4) 0.023(2) Uani 1 1 d . . .
H11A H 0.8307 0.2903 0.0667 0.017(10) Uiso 1 1 calc R . .
C12 C 1.0663(13) 0.2654(5) 0.1133(5) 0.032(3) Uani 1 1 d . . .
H12A H 1.1401 0.2233 0.1201 0.044(6) Uiso 1 1 calc R . .
H12B H 1.0425 0.2823 0.1539 0.044(6) Uiso 1 1 calc R . .
H12C H 1.1230 0.3033 0.0935 0.044(6) Uiso 1 1 calc R . .
C13 C 0.9321(14) 0.2306(6) 0.0046(5) 0.031(3) Uani 1 1 d . . .
H13A H 0.9839 0.2727 -0.0114 0.044(6) Uiso 1 1 calc R . .
H13B H 0.8242 0.2198 -0.0231 0.044(6) Uiso 1 1 calc R . .
H13C H 1.0088 0.1896 0.0055 0.044(6) Uiso 1 1 calc R . .
C14 C 0.5691(13) 0.1818(5) 0.0521(5) 0.027(2) Uani 1 1 d . . .
H14 H 0.5938 0.1719 0.0091 0.017(10) Uiso 1 1 calc R . .
C15 C 0.4826(14) 0.2546(5) 0.0498(5) 0.035(3) Uani 1 1 d . . .
H15A H 0.3744 0.2527 0.0204 0.044(6) Uiso 1 1 calc R . .
H15B H 0.5560 0.2908 0.0356 0.044(6) Uiso 1 1 calc R . .
H15C H 0.4618 0.2672 0.0919 0.044(6) Uiso 1 1 calc R . .
C16 C 0.4467(14) 0.1238(6) 0.0667(5) 0.032(2) Uani 1 1 d . . .
H16A H 0.4190 0.1321 0.1086 0.044(6) Uiso 1 1 calc R . .
H16B H 0.5003 0.0768 0.0657 0.044(6) Uiso 1 1 calc R . .
H16C H 0.3426 0.1254 0.0351 0.044(6) Uiso 1 1 calc R . .
C17 C 0.8499(12) 0.0870(5) 0.0948(5) 0.022(2) Uani 1 1 d . . .
H17 H 0.7802 0.0549 0.1172 0.017(10) Uiso 1 1 calc R . .
C18 C 0.8263(15) 0.0592(5) 0.0284(5) 0.033(3) Uani 1 1 d . . .
H18A H 0.8620 0.0091 0.0288 0.044(6) Uiso 1 1 calc R . .
H18B H 0.8952 0.0876 0.0041 0.044(6) Uiso 1 1 calc R . .
H18C H 0.7064 0.0629 0.0089 0.044(6) Uiso 1 1 calc R . .
C19 C 1.0334(14) 0.0759(5) 0.1279(5) 0.032(3) Uani 1 1 d . . .
H19A H 1.0605 0.0248 0.1288 0.044(6) Uiso 1 1 calc R . .
H19B H 1.0469 0.0941 0.1711 0.044(6) Uiso 1 1 calc R . .
H19C H 1.1102 0.1016 0.1050 0.044(6) Uiso 1 1 calc R . .
C20 C 0.7568(13) 0.0372(5) 0.4255(4) 0.021(2) Uani 1 1 d . . .
H20 H 0.8754 0.0404 0.4495 0.017(10) Uiso 1 1 calc R . .
C21 C 0.6741(15) 0.1062(5) 0.4398(5) 0.033(3) Uani 1 1 d . . .
H21A H 0.5557 0.1066 0.4181 0.044(6) Uiso 1 1 calc R . .
H21B H 0.7350 0.1465 0.4252 0.044(6) Uiso 1 1 calc R . .
H21C H 0.6777 0.1102 0.4853 0.044(6) Uiso 1 1 calc R . .
C22 C 0.6786(17) -0.0260(6) 0.4548(5) 0.041(3) Uani 1 1 d . . .
H22A H 0.6942 -0.0196 0.5005 0.044(6) Uiso 1 1 calc R . .
H22B H 0.7341 -0.0703 0.4452 0.044(6) Uiso 1 1 calc R . .
H22C H 0.5570 -0.0286 0.4375 0.044(6) Uiso 1 1 calc R . .
C23 C 0.8997(15) -0.0577(5) 0.3412(5) 0.031(3) Uani 1 1 d . . .
H23 H 0.8301 -0.0956 0.3572 0.017(10) Uiso 1 1 calc R . .
C24 C 1.0709(14) -0.0569(6) 0.3845(5) 0.036(3) Uani 1 1 d . . .
H24A H 1.1267 -0.1033 0.3826 0.044(6) Uiso 1 1 calc R . .
H24B H 1.0548 -0.0476 0.4278 0.044(6) Uiso 1 1 calc R . .
H24C H 1.1418 -0.0192 0.3711 0.044(6) Uiso 1 1 calc R . .
C25 C 0.9209(16) -0.0799(5) 0.2746(6) 0.040(3) Uani 1 1 d . . .
H25A H 0.9970 -0.0462 0.2586 0.044(6) Uiso 1 1 calc R . .
H25B H 0.8100 -0.0795 0.2468 0.044(6) Uiso 1 1 calc R . .
H25C H 0.9693 -0.1281 0.2757 0.044(6) Uiso 1 1 calc R . .
C26 C 0.5757(14) 0.0082(6) 0.2916(5) 0.031(2) Uani 1 1 d . . .
H26 H 0.6021 0.0021 0.2482 0.017(10) Uiso 1 1 calc R . .
C27 C 0.4482(15) 0.0689(6) 0.2853(6) 0.044(3) Uani 1 1 d . . .
H27A H 0.3506 0.0570 0.2527 0.044(6) Uiso 1 1 calc R . .
H27B H 0.5016 0.1128 0.2735 0.044(6) Uiso 1 1 calc R . .
H27C H 0.4100 0.0761 0.3256 0.044(6) Uiso 1 1 calc R . .
C28 C 0.4928(17) -0.0626(6) 0.3054(6) 0.050(3) Uani 1 1 d . . .
H28A H 0.4524 -0.0590 0.3456 0.044(6) Uiso 1 1 calc R . .
H28B H 0.5763 -0.1013 0.3077 0.044(6) Uiso 1 1 calc R . .
H28C H 0.3967 -0.0728 0.2717 0.044(6) Uiso 1 1 calc R . .
C29 C 1.0682(14) 0.1317(5) 0.3842(5) 0.026(2) Uani 1 1 d . . .
O1 O 1.1661(11) 0.1366(4) 0.4301(4) 0.044(2) Uani 1 1 d . . .

loop_
_atom_site_aniso_label
_atom_site_aniso_U_11
_atom_site_aniso_U_22
_atom_site_aniso_U_33
_atom_site_aniso_U_23
_atom_site_aniso_U_13
_atom_site_aniso_U_12
Ir1 0.0197(2) 0.01754(18) 0.01752(19) -0.00010(15) 0.00528(14) 0.00123(15)
Ir2 0.0196(2) 0.01574(18) 0.0191(2) 0.00130(15) 0.00493(15) 0.00008(15)
P1 0.0229(14) 0.0161(11) 0.0202(13) 0.0008(10) 0.0075(11) 0.0020(10)
P2 0.0242(14) 0.0180(12) 0.0195(13) -0.0018(10) 0.0059(11) -0.0007(10)
N1 0.014(4) 0.018(4) 0.027(5) 0.003(3) 0.002(3) -0.010(3)
N2 0.030(5) 0.015(4) 0.024(5) 0.003(3) 0.012(4) -0.003(3)
C1 0.020(5) 0.021(5) 0.020(5) 0.007(4) 0.001(4) 0.000(4)
C2 0.028(6) 0.024(5) 0.017(5) 0.002(4) 0.002(4) 0.008(4)
C3 0.036(6) 0.034(6) 0.019(5) -0.007(5) 0.008(5) 0.002(5)
C4 0.031(6) 0.016(5) 0.026(6) -0.005(4) -0.004(5) 0.004(4)
C5 0.035(6) 0.021(5) 0.019(5) 0.005(4) -0.005(4) -0.005(4)
C6 0.022(5) 0.028(5) 0.025(6) 0.004(4) 0.002(4) -0.003(4)
C7 0.023(5) 0.022(5) 0.027(5) 0.007(4) 0.004(4) 0.000(4)
C8 0.019(5) 0.025(5) 0.024(5) 0.009(4) 0.002(4) -0.002(4)
C9 0.029(6) 0.012(4) 0.018(5) 0.007(4) 0.003(4) 0.001(4)
C10 0.028(6) 0.024(5) 0.024(5) 0.008(4) 0.001(4) 0.003(4)
C11 0.035(6) 0.018(5) 0.017(5) 0.002(4) 0.011(4) -0.002(4)
C12 0.034(6) 0.029(6) 0.038(7) -0.001(5) 0.021(5) -0.014(5)
C13 0.039(7) 0.030(6) 0.028(6) 0.006(5) 0.012(5) -0.003(5)
C14 0.031(6) 0.026(5) 0.023(6) -0.002(4) 0.006(5) 0.001(4)
C15 0.027(6) 0.034(6) 0.040(7) 0.016(5) -0.002(5) 0.008(5)
C16 0.033(6) 0.036(6) 0.027(6) -0.008(5) 0.008(5) -0.007(5)
C17 0.024(6) 0.019(5) 0.024(5) -0.003(4) 0.008(4) -0.003(4)
C18 0.050(8) 0.022(5) 0.032(6) -0.002(5) 0.018(5) 0.003(5)
C19 0.035(7) 0.023(5) 0.043(7) 0.003(5) 0.019(5) 0.010(5)
C20 0.026(5) 0.024(5) 0.013(5) 0.003(4) 0.004(4) 0.001(4)
C21 0.039(7) 0.030(6) 0.032(6) 0.000(5) 0.016(5) 0.004(5)
C22 0.068(9) 0.032(6) 0.029(6) -0.001(5) 0.026(6) -0.007(6)
C23 0.046(7) 0.018(5) 0.039(7) -0.003(5) 0.030(6) -0.004(5)
C24 0.030(6) 0.030(6) 0.050(8) 0.004(5) 0.016(6) 0.010(5)
C25 0.058(9) 0.014(5) 0.054(8) -0.006(5) 0.028(7) -0.008(5)
C26 0.029(6) 0.040(6) 0.022(6) -0.004(5) 0.001(5) -0.013(5)
C27 0.026(7) 0.054(8) 0.050(8) 0.003(6) -0.002(6) -0.008(6)
C28 0.052(9) 0.045(7) 0.050(8) -0.003(6) 0.000(7) -0.025(6)
C29 0.032(6) 0.018(5) 0.026(6) -0.003(4) -0.003(5) -0.002(4)
O1 0.057(6) 0.029(4) 0.039(5) 0.002(4) -0.014(4) -0.004(4)

loop_
_geom_bond_atom_site_label_1
_geom_bond_atom_site_label_2
_geom_bond_distance
_geom_bond_site_symmetry_2
_geom_bond_publ_flag
Ir1 N1 2.141(8) . ?
Ir1 N2 2.206(8) . ?
Ir1 P1 2.224(3) . ?
Ir1 Ir2 2.7346(5) . ?
Ir1 H1 1.64(3) . ?
Ir1 H11 1.61(3) . ?
Ir1 H3 1.84(3) . ?
Ir2 C29 1.853(10) . ?
Ir2 N2 2.118(7) . ?
Ir2 N1 2.159(8) . ?
Ir2 P2 2.301(2) . ?
Ir2 H2 1.63(3) . ?
Ir2 H3 1.82(3) . ?
P1 C14 1.856(11) . ?
P1 C11 1.860(9) . ?
P1 C17 1.867(9) . ?
P2 C26 1.837(11) . ?
P2 C23 1.849(10) . ?
P2 C20 1.872(9) . ?
N1 C1 1.419(11) . ?
N1 H1N 0.9300 . ?
N2 C8 1.410(12) . ?
N2 H2N 0.9300 . ?
C1 C2 1.362(13) . ?
C1 C9 1.449(13) . ?
C2 C3 1.386(13) . ?
C2 H2A 0.9500 . ?
C3 C4 1.349(14) . ?
C3 H3A 0.9500 . ?
C4 C10 1.408(14) . ?
C4 H4 0.9500 . ?
C5 C6 1.363(14) . ?
C5 C10 1.414(14) . ?
C5 H5 0.9500 . ?
C6 C7 1.402(13) . ?
C6 H6 0.9500 . ?
C7 C8 1.392(13) . ?
C7 H7 0.9500 . ?
C8 C9 1.447(13) . ?
C9 C10 1.434(13) . ?
C11 C13 1.516(13) . ?
C11 C12 1.526(14) . ?
C11 H11A 1.0000 . ?
C12 H12A 0.9800 . ?
C12 H12B 0.9800 . ?
C12 H12C 0.9800 . ?
C13 H13A 0.9800 . ?
C13 H13B 0.9800 . ?
C13 H13C 0.9800 . ?
C14 C15 1.525(13) . ?
C14 C16 1.530(14) . ?
C14 H14 1.0000 . ?
C15 H15A 0.9800 . ?
C15 H15B 0.9800 . ?
C15 H15C 0.9800 . ?
C16 H16A 0.9800 . ?
C16 H16B 0.9800 . ?
C16 H16C 0.9800 . ?
C17 C18 1.505(13) . ?
C17 C19 1.530(14) . ?
C17 H17 1.0000 . ?
C18 H18A 0.9800 . ?
C18 H18B 0.9800 . ?
C18 H18C 0.9800 . ?
C19 H19A 0.9800 . ?
C19 H19B 0.9800 . ?
C19 H19C 0.9800 . ?
C20 C21 1.506(13) . ?
C20 C22 1.525(13) . ?
C20 H20 1.0000 . ?
C21 H21A 0.9800 . ?
C21 H21B 0.9800 . ?
C21 H21C 0.9800 . ?
C22 H22A 0.9800 . ?
C22 H22B 0.9800 . ?
C22 H22C 0.9800 . ?
C23 C24 1.517(16) . ?
C23 C25 1.532(15) . ?
C23 H23 1.0000 . ?
C24 H24A 0.9800 . ?
C24 H24B 0.9800 . ?
C24 H24C 0.9800 . ?
C25 H25A 0.9800 . ?
C25 H25B 0.9800 . ?
C25 H25C 0.9800 . ?
C26 C27 1.516(15) . ?
C26 C28 1.534(14) . ?
C26 H26 1.0000 . ?
C27 H27A 0.9800 . ?
C27 H27B 0.9800 . ?
C27 H27C 0.9800 . ?
C28 H28A 0.9800 . ?
C28 H28B 0.9800 . ?
C28 H28C 0.9800 . ?
C29 O1 1.154(12) . ?
